data_7107400
loop_
_publ_author_name
'Marc Pudlo'
'Ingrid Allart-Simon'
'Bernard Tinant'
'Stephane Gerard'
'Janos Sapi'

_publ_section_title
;
 First domino radical cyclisation/Smiles rearrangement combination
;
_journal_name_full Chem.Commun.
_journal_page_first 2442
_journal_paper_doi 10.1039/c2cc15670a
_journal_volume 48
_journal_year 2012
_chemical_formula_sum 'C18 H19 Cl N2 O2'
_chemical_formula_weight 330.80
_chemical_name_systematic
;
?
;
_space_group_IT_number 2
_symmetry_cell_setting triclinic
_symmetry_space_group_name_Hall '-P 1'
_symmetry_space_group_name_H-M 'P -1'
_atom_sites_solution_hydrogens geom
_atom_sites_solution_primary direct
_atom_sites_solution_secondary difmap
_audit_creation_method SHELXL-97
_cell_angle_alpha 88.77(2)
_cell_angle_beta 72.15(2)
_cell_angle_gamma 77.04(2)
_cell_formula_units_Z 2
_cell_length_a 9.071(3)
_cell_length_b 9.395(3)
_cell_length_c 10.422(3)
_cell_measurement_reflns_used all
_cell_measurement_temperature 296(2)
_cell_measurement_theta_max 25.3
_cell_measurement_theta_min 3.1
_cell_volume 822.8(5)
_computing_cell_refinement MAR
_computing_data_collection MAR
_computing_data_reduction MAR
_computing_structure_refinement 'SHELXL-97 (Sheldrick, 1997)'
_computing_structure_solution 'SHELXS-97 (Sheldrick, 1990)'
_diffrn_ambient_temperature 296(2)
_diffrn_detector_area_resol_mean 6.66
_diffrn_measured_fraction_theta_full 0.922
_diffrn_measured_fraction_theta_max 0.922
_diffrn_measurement_device_type 'MAR345 image plate'
_diffrn_measurement_method '178 images, \D\F 3\%'
_diffrn_radiation_monochromator graphite
_diffrn_radiation_source 'RU200 rotating anode'
_diffrn_radiation_type MoK\a
_diffrn_radiation_wavelength 0.71069
_diffrn_reflns_av_R_equivalents 0.038
_diffrn_reflns_av_sigmaI/netI 0.0320
_diffrn_reflns_limit_h_max 10
_diffrn_reflns_limit_h_min 0
_diffrn_reflns_limit_k_max 11
_diffrn_reflns_limit_k_min -10
_diffrn_reflns_limit_l_max 12
_diffrn_reflns_limit_l_min -11
_diffrn_reflns_number 15453
_diffrn_reflns_theta_full 25.37
_diffrn_reflns_theta_max 25.37
_diffrn_reflns_theta_min 3.11
_exptl_absorpt_coefficient_mu 0.243
_exptl_absorpt_correction_type none
_exptl_crystal_colour colourless
_exptl_crystal_density_diffrn 1.335
_exptl_crystal_density_method 'not measured'
_exptl_crystal_description bloc
_exptl_crystal_F_000 348
_exptl_crystal_size_max 0.40
_exptl_crystal_size_mid 0.20
_exptl_crystal_size_min 0.20
_refine_diff_density_max 0.346
_refine_diff_density_min -0.380
_refine_diff_density_rms 0.096
_refine_ls_extinction_coef 0.26(4)
_refine_ls_extinction_expression Fc^*^=kFc[1+0.001xFc^2^\l^3^/sin(2\q)]^-1/4^
_refine_ls_extinction_method SHELXL
_refine_ls_goodness_of_fit_ref 1.074
_refine_ls_hydrogen_treatment mixed
_refine_ls_matrix_type full
_refine_ls_number_parameters 237
_refine_ls_number_reflns 2792
_refine_ls_number_restraints 1
_refine_ls_restrained_S_all 1.074
_refine_ls_R_factor_all 0.0733
_refine_ls_R_factor_gt 0.0675
_refine_ls_shift/su_max 0.000
_refine_ls_shift/su_mean 0.000
_refine_ls_structure_factor_coef Fsqd
_refine_ls_weighting_details 'calc w=1/[\s^2^(Fo^2^)+(0.1143P)^2^+0.3169P] where P=(Fo^2^+2Fc^2^)/3'
_refine_ls_weighting_scheme calc
_refine_ls_wR_factor_gt 0.1853
_refine_ls_wR_factor_ref 0.1944
_reflns_number_gt 2503
_reflns_number_total 2792
_reflns_threshold_expression >2sigma(I)
_cod_data_source_file c2cc15670a.txt
_cod_data_source_block sg144
_cod_original_cell_volume 822.8(4)
_cod_original_sg_symbol_H-M ' P -1 '
_cod_database_code 7107400

loop_
_symmetry_equiv_pos_as_xyz
'x, y, z'
'-x, -y, -z'

loop_
_atom_site_label
_atom_site_type_symbol
_atom_site_fract_x
_atom_site_fract_y
_atom_site_fract_z
_atom_site_U_iso_or_equiv
_atom_site_adp_type
_atom_site_occupancy
_atom_site_symmetry_multiplicity
_atom_site_calc_flag
_atom_site_refinement_flags
N1 N 0.2683(2) 1.3030(2) 0.3404(2) 0.0528(5) Uani 1 1 d .
C2 C 0.1607(3) 1.2418(2) 0.3132(2) 0.0515(6) Uani 1 1 d .
C3 C 0.2389(3) 1.1521(2) 0.1800(2) 0.0477(5) Uani 1 1 d .
C3A C 0.4175(2) 1.1427(2) 0.1558(2) 0.0449(5) Uani 1 1 d .
C4 C 0.5044(3) 1.0143(3) 0.2161(3) 0.0565(6) Uani 1 1 d .
N5 N 0.5750(3) 1.0691(3) 0.2964(2) 0.0673(6) Uani 1 1 d .
C5A C 0.5594(3) 1.2215(3) 0.2887(2) 0.0626(7) Uani 1 1 d .
C6 C 0.6507(4) 1.3029(5) 0.3124(4) 0.0947(12) Uani 1 1 d D
C7 C 0.6328(6) 1.4584(6) 0.2757(5) 0.1257(17) Uani 1 1 d .
H7A H 0.6164 1.5181 0.3558 0.151 Uiso 1 1 calc R
H7B H 0.7321 1.4687 0.2107 0.151 Uiso 1 1 calc R
C8 C 0.5020(6) 1.5178(4) 0.2183(5) 0.1060(13) Uani 1 1 d .
H8A H 0.4109 1.5697 0.2905 0.127 Uiso 1 1 calc R
H8B H 0.5355 1.5887 0.1533 0.127 Uiso 1 1 calc R
C9 C 0.4507(4) 1.4108(3) 0.1522(3) 0.0696(7) Uani 1 1 d .
C9A C 0.4245(3) 1.2775(2) 0.2332(2) 0.0496(6) Uani 1 1 d .
O10 O 0.5188(2) 0.8856(2) 0.1909(3) 0.0823(7) Uani 1 1 d .
C11 C 0.6888(4) 0.9735(5) 0.3522(4) 0.1123(15) Uani 1 1 d .
H11A H 0.7249 1.0313 0.4060 0.168 Uiso 1 1 calc R
H11B H 0.7779 0.9223 0.2798 0.168 Uiso 1 1 calc R
H11C H 0.6382 0.9042 0.4074 0.168 Uiso 1 1 calc R
C12 C 0.2269(4) 1.3954(4) 0.4623(3) 0.0749(8) Uani 1 1 d .
H12A H 0.3179 1.4302 0.4645 0.112 Uiso 1 1 calc R
H12B H 0.1942 1.3398 0.5400 0.112 Uiso 1 1 calc R
H12C H 0.1415 1.4771 0.4626 0.112 Uiso 1 1 calc R
C13 C 0.1865(2) 1.0115(2) 0.1759(2) 0.0480(5) Uani 1 1 d .
C14 C 0.1727(3) 0.9616(3) 0.0573(3) 0.0558(6) Uani 1 1 d .
C15 C 0.1269(3) 0.8314(3) 0.0493(3) 0.0668(7) Uani 1 1 d .
C16 C 0.0942(3) 0.7517(3) 0.1623(3) 0.0663(7) Uani 1 1 d .
C17 C 0.1060(3) 0.7981(3) 0.2822(3) 0.0661(7) Uani 1 1 d .
C18 C 0.1527(3) 0.9277(3) 0.2883(3) 0.0568(6) Uani 1 1 d .
Cl19 Cl 0.02819(11) 0.59173(9) 0.15565(13) 0.1066(5) Uani 1 1 d .
O22 O 0.0223(2) 1.2570(2) 0.3837(2) 0.0716(6) Uani 1 1 d .
H3A H 0.477(4) 1.140(3) 0.061(3) 0.073(3) Uiso 1 1 d .
H6 H 0.736(3) 1.254(3) 0.346(3) 0.073(3) Uiso 1 1 d D
H9A H 0.548(4) 1.372(3) 0.067(3) 0.073(3) Uiso 1 1 d .
H9B H 0.358(4) 1.452(3) 0.119(3) 0.073(3) Uiso 1 1 d .
H10 H 0.213(4) 1.217(3) 0.114(3) 0.073(3) Uiso 1 1 d .
H14 H 0.191(4) 1.020(3) -0.016(3) 0.073(3) Uiso 1 1 d .
H15 H 0.124(4) 0.800(3) -0.033(3) 0.073(3) Uiso 1 1 d .
H17 H 0.087(4) 0.734(3) 0.352(3) 0.073(3) Uiso 1 1 d .
H18 H 0.166(4) 0.955(3) 0.369(3) 0.073(3) Uiso 1 1 d .

loop_
_atom_site_aniso_label
_atom_site_aniso_U_11
_atom_site_aniso_U_22
_atom_site_aniso_U_33
_atom_site_aniso_U_23
_atom_site_aniso_U_13
_atom_site_aniso_U_12
N1 0.0465(10) 0.0547(11) 0.0534(11) -0.0076(8) -0.0095(9) -0.0114(8)
C2 0.0425(12) 0.0494(12) 0.0591(14) 0.0009(9) -0.0126(11) -0.0077(9)
C3 0.0417(11) 0.0512(12) 0.0530(12) 0.0064(9) -0.0170(10) -0.0134(9)
C3A 0.0408(11) 0.0488(11) 0.0452(12) 0.0022(8) -0.0115(10) -0.0131(8)
C4 0.0396(11) 0.0590(14) 0.0636(15) 0.0097(10) -0.0083(11) -0.0083(9)
N5 0.0475(11) 0.0891(16) 0.0609(13) 0.0127(10) -0.0212(11) -0.0017(10)
C5A 0.0478(13) 0.0914(19) 0.0507(14) -0.0036(12) -0.0162(12) -0.0181(12)
C6 0.0657(19) 0.147(3) 0.087(2) -0.016(2) -0.0332(18) -0.039(2)
C7 0.130(4) 0.147(4) 0.133(4) -0.021(3) -0.044(3) -0.092(3)
C8 0.133(3) 0.086(2) 0.111(3) -0.004(2) -0.024(3) -0.069(2)
C9 0.0736(18) 0.0611(15) 0.0791(19) 0.0081(13) -0.0200(16) -0.0307(13)
C9A 0.0454(12) 0.0553(12) 0.0499(12) 0.0001(9) -0.0141(10) -0.0161(9)
O10 0.0611(12) 0.0526(11) 0.1247(18) 0.0133(10) -0.0214(12) -0.0069(8)
C11 0.068(2) 0.162(4) 0.095(3) 0.034(2) -0.038(2) 0.014(2)
C12 0.0715(17) 0.0829(18) 0.0649(16) -0.0223(13) -0.0094(14) -0.0209(14)
C13 0.0375(10) 0.0550(12) 0.0532(13) 0.0012(9) -0.0143(10) -0.0135(8)
C14 0.0434(12) 0.0694(15) 0.0546(14) -0.0017(11) -0.0135(11) -0.0145(10)
C15 0.0479(13) 0.0794(17) 0.0724(17) -0.0224(14) -0.0163(13) -0.0139(12)
C16 0.0408(12) 0.0609(14) 0.093(2) -0.0103(13) -0.0108(13) -0.0156(10)
C17 0.0554(14) 0.0636(15) 0.0797(18) 0.0113(13) -0.0150(14) -0.0232(11)
C18 0.0542(14) 0.0631(14) 0.0569(14) 0.0064(10) -0.0177(12) -0.0205(11)
Cl19 0.0817(6) 0.0746(6) 0.1656(11) -0.0199(5) -0.0249(6) -0.0383(4)
O22 0.0429(10) 0.0748(12) 0.0851(14) -0.0111(9) -0.0034(10) -0.0113(8)

loop_
_atom_type_symbol
_atom_type_description
_atom_type_scat_dispersion_real
_atom_type_scat_dispersion_imag
_atom_type_scat_source
C C 0.0033 0.0016 'International Tables Vol C Tables 4.2.6.8 and 6.1.1.4'
H H 0.0000 0.0000 'International Tables Vol C Tables 4.2.6.8 and 6.1.1.4'
N N 0.0061 0.0033 'International Tables Vol C Tables 4.2.6.8 and 6.1.1.4'
O O 0.0106 0.0060 'International Tables Vol C Tables 4.2.6.8 and 6.1.1.4'
Cl Cl 0.1484 0.1585 'International Tables Vol C Tables 4.2.6.8 and 6.1.1.4'

loop_
_geom_angle_atom_site_label_1
_geom_angle_atom_site_label_2
_geom_angle_atom_site_label_3
_geom_angle
C2 N1 C12 121.0(2)
C2 N1 C9A 114.77(18)
C12 N1 C9A 124.1(2)
O22 C2 N1 125.3(2)
O22 C2 C3 126.0(2)
N1 C2 C3 108.74(19)
C13 C3 C2 114.40(19)
C13 C3 C3A 117.97(18)
C2 C3 C3A 102.69(17)
C13 C3 H10 111.9(18)
C2 C3 H10 104.3(18)
C3A C3 H10 104.1(19)
C4 C3A C9A 103.83(18)
C4 C3A C3 115.97(18)
C9A C3A C3 105.49(17)
C4 C3A H3A 106.6(18)
C9A C3A H3A 112.1(18)
C3 C3A H3A 112.7(18)
O10 C4 N5 125.4(2)
O10 C4 C3A 126.6(2)
N5 C4 C3A 107.9(2)
C4 N5 C5A 112.61(19)
C4 N5 C11 121.5(3)
C5A N5 C11 123.9(3)
C6 C5A N5 129.1(3)
C6 C5A C9A 124.2(3)
N5 C5A C9A 106.5(2)
C5A C6 C7 121.4(3)
C5A C6 H6 116.9(19)
C7 C6 H6 121.5(19)
C8 C7 C6 116.2(3)
C8 C7 H7A 108.2
C6 C7 H7A 108.2
C8 C7 H7B 108.2
C6 C7 H7B 108.2
H7A C7 H7B 107.4
C9 C8 C7 116.0(4)
C9 C8 H8A 108.3
C7 C8 H8A 108.3
C9 C8 H8B 108.3
C7 C8 H8B 108.3
H8A C8 H8B 107.4
C8 C9 C9A 114.0(3)
C8 C9 H9A 103.8(17)
C9A C9 H9A 105.5(17)
C8 C9 H9B 115.2(18)
C9A C9 H9B 110.3(18)
H9A C9 H9B 107(2)
N1 C9A C5A 111.71(19)
N1 C9A C9 113.3(2)
C5A C9A C9 110.4(2)
N1 C9A C3A 100.61(17)
C5A C9A C3A 103.54(19)
C9 C9A C3A 116.6(2)
N5 C11 H11A 109.5
N5 C11 H11B 109.5
H11A C11 H11B 109.5
N5 C11 H11C 109.5
H11A C11 H11C 109.5
H11B C11 H11C 109.5
N1 C12 H12A 109.5
N1 C12 H12B 109.5
H12A C12 H12B 109.5
N1 C12 H12C 109.5
H12A C12 H12C 109.5
H12B C12 H12C 109.5
C14 C13 C18 118.1(2)
C14 C13 C3 119.9(2)
C18 C13 C3 122.0(2)
C13 C14 C15 121.4(3)
C13 C14 H14 117.6(19)
C15 C14 H14 120.9(19)
C16 C15 C14 118.9(2)
C16 C15 H15 122.4(19)
C14 C15 H15 118.6(19)
C15 C16 C17 121.4(2)
C15 C16 Cl19 119.3(2)
C17 C16 Cl19 119.2(2)
C16 C17 C18 119.1(3)
C16 C17 H17 115.0(18)
C18 C17 H17 125.8(19)
C17 C18 C13 121.1(2)
C17 C18 H18 118.1(19)
C13 C18 H18 120.7(19)

loop_
_geom_bond_atom_site_label_1
_geom_bond_atom_site_label_2
_geom_bond_distance
N1 C2 1.338(3)
N1 C12 1.455(3)
N1 C9A 1.485(3)
C2 O22 1.223(3)
C2 C3 1.523(3)
C3 C13 1.507(3)
C3 C3A 1.543(3)
C3 H10 0.96(3)
C3A C4 1.522(3)
C3A C9A 1.540(3)
C3A H3A 0.96(3)
C4 O10 1.212(3)
C4 N5 1.368(4)
N5 C5A 1.410(4)
N5 C11 1.463(4)
C5A C6 1.323(4)
C5A C9A 1.497(3)
C6 C7 1.488(7)
C6 H6 0.97(2)
C7 C8 1.483(7)
C7 H7A 0.9700
C7 H7B 0.9700
C8 C9 1.462(4)
C8 H8A 0.9700
C8 H8B 0.9700
C9 C9A 1.518(4)
C9 H9A 1.04(3)
C9 H9B 1.00(3)
C11 H11A 0.9600
C11 H11B 0.9600
C11 H11C 0.9600
C12 H12A 0.9600
C12 H12B 0.9600
C12 H12C 0.9600
C13 C14 1.381(3)
C13 C18 1.392(3)
C14 C15 1.389(4)
C14 H14 0.92(3)
C15 C16 1.373(5)
C15 H15 0.93(3)
C16 C17 1.374(4)
C16 Cl19 1.748(3)
C17 C18 1.385(4)
C17 H17 0.94(3)
C18 H18 0.94(3)

loop_
_geom_torsion_atom_site_label_1
_geom_torsion_atom_site_label_2
_geom_torsion_atom_site_label_3
_geom_torsion_atom_site_label_4
_geom_torsion
C12 N1 C2 O22 0.7(4)
C9A N1 C2 O22 -175.1(2)
C12 N1 C2 C3 -180.0(2)
C9A N1 C2 C3 4.2(3)
O22 C2 C3 C13 -38.0(3)
N1 C2 C3 C13 142.6(2)
O22 C2 C3 C3A -167.1(2)
N1 C2 C3 C3A 13.6(2)
C13 C3 C3A C4 -37.8(3)
C2 C3 C3A C4 89.0(2)
C13 C3 C3A C9A -152.05(19)
C2 C3 C3A C9A -25.3(2)
C9A C3A C4 O10 175.0(2)
C3 C3A C4 O10 59.8(3)
C9A C3A C4 N5 -9.7(2)
C3 C3A C4 N5 -124.9(2)
O10 C4 N5 C5A 169.7(2)
C3A C4 N5 C5A -5.7(3)
O10 C4 N5 C11 5.3(4)
C3A C4 N5 C11 -170.1(3)
C4 N5 C5A C6 -155.0(3)
C11 N5 C5A C6 9.0(5)
C4 N5 C5A C9A 19.3(3)
C11 N5 C5A C9A -176.8(3)
N5 C5A C6 C7 168.9(3)
C9A C5A C6 C7 -4.4(5)
C5A C6 C7 C8 3.2(6)
C6 C7 C8 C9 -25.0(6)
C7 C8 C9 C9A 47.1(5)
C2 N1 C9A C5A -129.3(2)
C12 N1 C9A C5A 55.1(3)
C2 N1 C9A C9 105.3(2)
C12 N1 C9A C9 -70.3(3)
C2 N1 C9A C3A -20.0(2)
C12 N1 C9A C3A 164.4(2)
C6 C5A C9A N1 -101.8(3)
N5 C5A C9A N1 83.6(2)
C6 C5A C9A C9 25.2(4)
N5 C5A C9A C9 -149.4(2)
C6 C5A C9A C3A 150.7(3)
N5 C5A C9A C3A -23.9(2)
C8 C9 C9A N1 80.7(3)
C8 C9 C9A C5A -45.4(4)
C8 C9 C9A C3A -163.2(3)
C4 C3A C9A N1 -95.54(19)
C3 C3A C9A N1 26.9(2)
C4 C3A C9A C5A 20.1(2)
C3 C3A C9A C5A 142.50(19)
C4 C3A C9A C9 141.5(2)
C3 C3A C9A C9 -96.1(2)
C2 C3 C13 C14 144.9(2)
C3A C3 C13 C14 -94.2(3)
C2 C3 C13 C18 -35.9(3)
C3A C3 C13 C18 85.0(3)
C18 C13 C14 C15 -0.1(4)
C3 C13 C14 C15 179.1(2)
C13 C14 C15 C16 0.3(4)
C14 C15 C16 C17 0.0(4)
C14 C15 C16 Cl19 177.29(19)
C15 C16 C17 C18 -0.3(4)
Cl19 C16 C17 C18 -177.7(2)
C16 C17 C18 C13 0.5(4)
C14 C13 C18 C17 -0.2(4)
C3 C13 C18 C17 -179.4(2)
